data_4121764
loop_
_publ_author_name
'Mitsumi, Minoru'
'Nishitani, Takashi'
'Yamasaki, Shota'
'Shimada, Nayuta'
'Komatsu, Yuuki'
'Toriumi, Koshiro'
'Kitagawa, Yasutaka'
'Okumura, Mitsutaka'
'Miyazaki, Yuji'
'G\'orska, Natalia'
'Inaba, Akira'
'Kanda, Akinori'
'Hanasaki, Noriaki'

_publ_section_title
;
 Bistable Multifunctionality and Switchable Strong
 Ferromagnetic-to-Antiferromagnetic Coupling in a One-Dimensional
 Rhodium(I)-Semiquinonato Complex.
;
_journal_issue 19
_journal_name_full 'Journal of the American Chemical Society'
_journal_page_first 7026
_journal_page_last 7037
_journal_paper_doi 10.1021/ja5017014
_journal_volume 136
_journal_year 2014
_chemical_formula_moiety 'C18 H24 O6 Rh'
_chemical_formula_sum 'C18 H24 O6 Rh'
_chemical_formula_weight 439.28
_chemical_name_common '[Rh(3,6-DBSQ-4,5-(MeO)2)(CO)2]'
_space_group_IT_number 14
_symmetry_cell_setting monoclinic
_symmetry_Int_Tables_number 14
_symmetry_space_group_name_Hall '-P 2yn'
_symmetry_space_group_name_H-M 'P 1 21/n 1'
_atom_sites_solution_hydrogens geom
_atom_sites_solution_primary direct
_atom_sites_solution_secondary difmap
_audit_creation_method SHELXL-97
_cell_angle_alpha 90.00
_cell_angle_beta 95.188(3)
_cell_angle_gamma 90.00
_cell_formula_units_Z 8
_cell_length_a 6.1724(4)
_cell_length_b 29.6965(19)
_cell_length_c 21.5390(15)
_cell_measurement_reflns_used 9024
_cell_measurement_temperature 226(1)
_cell_measurement_theta_max 27.4835
_cell_measurement_theta_min 4.0270
_cell_volume 3931.9(5)
_computing_cell_refinement 'CrystalClear (Rigaku Corp., 2000)'
_computing_data_collection 'CrystalClear (Rigaku Corp., 2000)'
_computing_data_reduction 'CrystalClear (Rigaku Corp., 2000)'
_computing_molecular_graphics 'Yadokari-XG 2009 (Wakita, Nemoto et al., 2009)'
_computing_publication_material 'SHELXL-97 (Sheldrick, 1997)'
_computing_structure_refinement 'SHELXL-97 (Sheldrick, 1997)'
_computing_structure_solution 'SIR-97 (A. Altomare, 1999)'
_diffrn_ambient_temperature 226(1)
_diffrn_detector_area_resol_mean 14.6199
_diffrn_measured_fraction_theta_full 0.955
_diffrn_measured_fraction_theta_max 0.955
_diffrn_measurement_device_type 'Rigaku/MSC Mercury CCD'
_diffrn_measurement_method \w
_diffrn_radiation_monochromator 'Graphite Monochromator'
_diffrn_radiation_probe x-ray
_diffrn_radiation_type MoK\a
_diffrn_radiation_wavelength 0.71070
_diffrn_reflns_av_R_equivalents 0.0371
_diffrn_reflns_av_sigmaI/netI 0.0744
_diffrn_reflns_limit_h_max 8
_diffrn_reflns_limit_h_min 0
_diffrn_reflns_limit_k_max 38
_diffrn_reflns_limit_k_min 0
_diffrn_reflns_limit_l_max 27
_diffrn_reflns_limit_l_min -27
_diffrn_reflns_number 28261
_diffrn_reflns_theta_full 27.48
_diffrn_reflns_theta_max 27.48
_diffrn_reflns_theta_min 4.03
_diffrn_source 'Rotating Anode'
_exptl_absorpt_coefficient_mu 0.897
_exptl_absorpt_correction_T_max 0.9294
_exptl_absorpt_correction_T_min 0.7904
_exptl_absorpt_correction_type numerical
_exptl_crystal_colour 'dark brown'
_exptl_crystal_density_diffrn 1.484
_exptl_crystal_density_method 'not measured'
_exptl_crystal_description Needle
_exptl_crystal_F_000 1800
_exptl_crystal_size_max 0.50
_exptl_crystal_size_mid 0.16
_exptl_crystal_size_min 0.06
_refine_diff_density_max 0.579
_refine_diff_density_min -0.786
_refine_diff_density_rms 0.063
_refine_ls_extinction_coef 0.000
_refine_ls_extinction_method none
_refine_ls_goodness_of_fit_ref 1.065
_refine_ls_hydrogen_treatment constr
_refine_ls_matrix_type full
_refine_ls_number_parameters 498
_refine_ls_number_reflns 8584
_refine_ls_number_restraints 0
_refine_ls_restrained_S_all 1.065
_refine_ls_R_factor_all 0.0694
_refine_ls_R_factor_gt 0.0428
_refine_ls_shift/su_max 0.001
_refine_ls_shift/su_mean 0.000
_refine_ls_structure_factor_coef Fsqd
_refine_ls_weighting_details 'calc w=1/[\s^2^(Fo^2^)+(0.0215P)^2^+0.0000P] where P=(Fo^2^+2Fc^2^)/3'
_refine_ls_weighting_scheme calc
_refine_ls_wR_factor_gt 0.0989
_refine_ls_wR_factor_ref 0.1101
_reflns_number_gt 6342
_reflns_number_total 8584
_reflns_threshold_expression >2sigma(I)
_cod_data_source_file ja5017014_si_001.cif
_cod_data_source_block publication_[Rh(3,6-DBSQ-4,5-(MeO)2)(CO)2]_226K
_cod_depositor_comments
;
The following automatic conversions were performed:

'_exptl_absorpt_correction_type' value 'Numerical' changed to
'numerical' according to
/usr/data/users/saulius/crontab/automatic-downloads/rss-feeds/ACS/lib/dictionaries/cif_core.dic
dictionary named 'cif_core.dic' version 2.4.2 from 2011-04-26.

Automatic conversion script
Id: cif_fix_values 2281 2013-09-26 08:29:07Z andrius 

 Adding full bibliography for 4121764--4121765.cif.
;
_cod_original_sg_symbol_H-M 'P 21/n'
_cod_database_code 4121764

loop_
_symmetry_equiv_pos_as_xyz
'x, y, z'
'-x+1/2, y+1/2, -z+1/2'
'-x, -y, -z'
'x-1/2, -y-1/2, z-1/2'

loop_
_atom_site_label
_atom_site_type_symbol
_atom_site_fract_x
_atom_site_fract_y
_atom_site_fract_z
_atom_site_U_iso_or_equiv
_atom_site_adp_type
_atom_site_occupancy
_atom_site_symmetry_multiplicity
_atom_site_calc_flag
_atom_site_refinement_flags
_atom_site_disorder_assembly
_atom_site_disorder_group
Rh1 Rh 0.19334(5) 0.100641(8) 0.134756(12) 0.04552(9) Uani 1 1 d . . .
Rh2 Rh 0.69289(5) 0.095355(8) 0.139727(12) 0.04598(9) Uani 1 1 d . . .
O1 O 0.1868(3) 0.16126(6) 0.17679(9) 0.0410(5) Uani 1 1 d . . .
O2 O 0.1690(3) 0.14188(6) 0.05990(9) 0.0419(5) Uani 1 1 d . . .
O3 O 0.0914(4) 0.29715(7) 0.00768(11) 0.0529(6) Uani 1 1 d . . .
O4 O 0.1311(4) 0.31789(7) 0.12658(11) 0.0542(6) Uani 1 1 d . . .
O5 O 0.2518(4) 0.04578(9) 0.25165(11) 0.0564(6) Uani 1 1 d . . .
O6 O 0.1907(5) 0.01738(9) 0.05674(14) 0.0787(9) Uani 1 1 d . . .
O7 O 0.7290(3) 0.09942(6) 0.23368(9) 0.0401(5) Uani 1 1 d . . .
O8 O 0.7052(4) 0.02957(7) 0.16283(10) 0.0470(5) Uani 1 1 d . . .
O9 O 0.8525(4) -0.06556(8) 0.34039(12) 0.0631(7) Uani 1 1 d . . .
O10 O 0.9098(4) 0.00647(9) 0.41129(11) 0.0638(7) Uani 1 1 d . . .
O11 O 0.6672(4) 0.19420(8) 0.11410(12) 0.0531(6) Uani 1 1 d . . .
O12 O 0.6683(5) 0.07679(10) 0.00287(12) 0.0771(8) Uani 1 1 d . . .
C1 C 0.1722(4) 0.19569(9) 0.13843(12) 0.0310(6) Uani 1 1 d . . .
C2 C 0.1675(4) 0.18477(9) 0.07344(13) 0.0319(6) Uani 1 1 d . . .
C3 C 0.1557(4) 0.21834(9) 0.02592(13) 0.0327(6) Uani 1 1 d . . .
C4 C 0.1301(5) 0.26125(10) 0.04787(13) 0.0359(6) Uani 1 1 d . . .
C5 C 0.1452(5) 0.27252(9) 0.11321(14) 0.0372(7) Uani 1 1 d . . .
C6 C 0.1632(5) 0.24111(10) 0.16046(14) 0.0351(6) Uani 1 1 d . A .
C7 C 0.1696(5) 0.20445(10) -0.04243(13) 0.0391(7) Uani 1 1 d . . .
C8 C 0.3647(6) 0.17316(15) -0.04696(16) 0.0658(11) Uani 1 1 d . . .
H1 H 0.3345 0.1441 -0.0290 0.099 Uiso 1 1 calc R . .
H2 H 0.4925 0.1863 -0.0244 0.099 Uiso 1 1 calc R . .
H3 H 0.3906 0.1692 -0.0904 0.099 Uiso 1 1 calc R . .
C9 C 0.2049(8) 0.24367(14) -0.08639(18) 0.0779(13) Uani 1 1 d . . .
H4 H 0.2302 0.2320 -0.1272 0.117 Uiso 1 1 calc R . .
H5 H 0.3301 0.2611 -0.0699 0.117 Uiso 1 1 calc R . .
H6 H 0.0769 0.2628 -0.0899 0.117 Uiso 1 1 calc R . .
C10 C -0.0382(6) 0.18021(15) -0.06692(17) 0.0646(11) Uani 1 1 d . . .
H7 H -0.0251 0.1700 -0.1092 0.097 Uiso 1 1 calc R . .
H8 H -0.1606 0.2007 -0.0666 0.097 Uiso 1 1 calc R . .
H9 H -0.0613 0.1545 -0.0406 0.097 Uiso 1 1 calc R . .
C11 C 0.1619(6) 0.25116(13) 0.23039(16) 0.0554(9) Uani 1 1 d . . .
C12A C 0.148(3) 0.2979(2) 0.2514(3) 0.113(6) Uani 0.689(16) 1 d P A 1
H10 H 0.0291 0.3129 0.2273 0.170 Uiso 0.689(16) 1 calc PR A 1
H11 H 0.2835 0.3133 0.2456 0.170 Uiso 0.689(16) 1 calc PR A 1
H12 H 0.1230 0.2984 0.2952 0.170 Uiso 0.689(16) 1 calc PR A 1
C13A C -0.0524(14) 0.2277(5) 0.2516(4) 0.097(4) Uani 0.689(16) 1 d P A 1
H13 H -0.0561 0.1964 0.2386 0.146 Uiso 0.689(16) 1 calc PR A 1
H14 H -0.1799 0.2431 0.2326 0.146 Uiso 0.689(16) 1 calc PR A 1
H15 H -0.0511 0.2292 0.2967 0.146 Uiso 0.689(16) 1 calc PR A 1
C14A C 0.3515(15) 0.2263(5) 0.2665(5) 0.086(3) Uani 0.689(16) 1 d P A 1
H16 H 0.3300 0.2261 0.3106 0.129 Uiso 0.689(16) 1 calc PR A 1
H17 H 0.4870 0.2415 0.2603 0.129 Uiso 0.689(16) 1 calc PR A 1
H18 H 0.3573 0.1955 0.2515 0.129 Uiso 0.689(16) 1 calc PR A 1
C15 C -0.1336(7) 0.31059(15) 0.0022(2) 0.0804(13) Uani 1 1 d . . .
H19 H -0.2215 0.2871 -0.0186 0.121 Uiso 1 1 calc R . .
H20 H -0.1503 0.3382 -0.0218 0.121 Uiso 1 1 calc R . .
H21 H -0.1805 0.3156 0.0434 0.121 Uiso 1 1 calc R . .
C16 C 0.3198(8) 0.34347(14) 0.1136(2) 0.0868(14) Uani 1 1 d . . .
H22 H 0.4501 0.3264 0.1267 0.130 Uiso 1 1 calc R . .
H23 H 0.3218 0.3717 0.1362 0.130 Uiso 1 1 calc R . .
H24 H 0.3147 0.3495 0.0692 0.130 Uiso 1 1 calc R . .
C17 C 0.2276(5) 0.06666(11) 0.20777(16) 0.0428(7) Uani 1 1 d . . .
C18 C 0.1929(6) 0.04802(12) 0.08747(17) 0.0541(9) Uani 1 1 d . . .
C19 C 0.7531(5) 0.06058(10) 0.26220(14) 0.0351(6) Uani 1 1 d . . .
C20 C 0.7438(5) 0.02173(10) 0.22285(14) 0.0375(7) Uani 1 1 d . . .
C21 C 0.7705(5) -0.02296(10) 0.24641(15) 0.0417(7) Uani 1 1 d . . .
C22 C 0.8168(5) -0.02491(10) 0.30992(16) 0.0462(8) Uani 1 1 d . . .
C23 C 0.8406(5) 0.01445(11) 0.34933(15) 0.0451(8) Uani 1 1 d . . .
C24 C 0.7949(5) 0.05737(10) 0.32851(14) 0.0378(7) Uani 1 1 d . . .
C25 C 0.7442(6) -0.06354(11) 0.20111(18) 0.0539(9) Uani 1 1 d . . .
C26 C 0.5105(7) -0.06457(16) 0.1718(3) 0.0975(17) Uani 1 1 d . . .
H25 H 0.4960 -0.0875 0.1397 0.146 Uiso 1 1 calc R . .
H26 H 0.4730 -0.0354 0.1535 0.146 Uiso 1 1 calc R . .
H27 H 0.4136 -0.0714 0.2035 0.146 Uiso 1 1 calc R . .
C27 C 0.8089(11) -0.10891(15) 0.2292(3) 0.113(2) Uani 1 1 d . . .
H28 H 0.7110 -0.1169 0.2603 0.169 Uiso 1 1 calc R . .
H29 H 0.9567 -0.1073 0.2487 0.169 Uiso 1 1 calc R . .
H30 H 0.8005 -0.1316 0.1967 0.169 Uiso 1 1 calc R . .
C28 C 0.8934(8) -0.05770(16) 0.1472(2) 0.0936(16) Uani 1 1 d . . .
H31 H 1.0408 -0.0513 0.1644 0.140 Uiso 1 1 calc R . .
H32 H 0.8403 -0.0330 0.1206 0.140 Uiso 1 1 calc R . .
H33 H 0.8921 -0.0852 0.1228 0.140 Uiso 1 1 calc R . .
C29 C 0.7956(6) 0.09989(11) 0.36946(16) 0.0505(9) Uani 1 1 d . . .
C30 C 0.9971(9) 0.1277(2) 0.3578(3) 0.138(3) Uani 1 1 d . . .
H34 H 1.0136 0.1522 0.3877 0.208 Uiso 1 1 calc R . .
H35 H 0.9803 0.1399 0.3159 0.208 Uiso 1 1 calc R . .
H36 H 1.1251 0.1086 0.3625 0.208 Uiso 1 1 calc R . .
C31 C 0.6017(7) 0.12893(16) 0.3514(2) 0.0856(15) Uani 1 1 d . . .
H37 H 0.4699 0.1123 0.3572 0.128 Uiso 1 1 calc R . .
H38 H 0.6019 0.1376 0.3080 0.128 Uiso 1 1 calc R . .
H39 H 0.6079 0.1557 0.3774 0.128 Uiso 1 1 calc R . .
C32 C 0.7992(17) 0.09146(19) 0.4371(2) 0.200(5) Uani 1 1 d . . .
H40 H 0.7885 0.1199 0.4588 0.300 Uiso 1 1 calc R . .
H41 H 0.9342 0.0766 0.4517 0.300 Uiso 1 1 calc R . .
H42 H 0.6773 0.0724 0.4451 0.300 Uiso 1 1 calc R . .
C33 C 0.6867(10) -0.07857(16) 0.3794(3) 0.115(2) Uani 1 1 d . . .
H43 H 0.6890 -0.0583 0.4148 0.172 Uiso 1 1 calc R . .
H44 H 0.7136 -0.1091 0.3941 0.172 Uiso 1 1 calc R . .
H45 H 0.5456 -0.0771 0.3558 0.172 Uiso 1 1 calc R . .
C34 C 1.1367(8) -0.00466(16) 0.4208(2) 0.0906(15) Uani 1 1 d . . .
H46 H 1.1628 -0.0329 0.4002 0.136 Uiso 1 1 calc R . .
H47 H 1.1789 -0.0076 0.4651 0.136 Uiso 1 1 calc R . .
H48 H 1.2218 0.0190 0.4037 0.136 Uiso 1 1 calc R . .
C35 C 0.6786(5) 0.15713(11) 0.12424(15) 0.0422(7) Uani 1 1 d . . .
C36 C 0.6760(6) 0.08490(12) 0.05412(17) 0.0537(9) Uani 1 1 d . . .
C13B C 0.332(3) 0.2947(6) 0.2437(7) 0.074(5) Uani 0.311(16) 1 d P A 2
H49 H 0.3569 0.3000 0.2882 0.111 Uiso 0.311(16) 1 calc PR A 2
H50 H 0.2693 0.3214 0.2234 0.111 Uiso 0.311(16) 1 calc PR A 2
H51 H 0.4698 0.2879 0.2272 0.111 Uiso 0.311(16) 1 calc PR A 2
C14B C -0.058(3) 0.2713(12) 0.2389(10) 0.130(13) Uani 0.311(16) 1 d P A 2
H52 H -0.1345 0.2522 0.2661 0.195 Uiso 0.311(16) 1 calc PR A 2
H53 H -0.1416 0.2738 0.1987 0.195 Uiso 0.311(16) 1 calc PR A 2
H54 H -0.0387 0.3010 0.2574 0.195 Uiso 0.311(16) 1 calc PR A 2
C12B C 0.228(10) 0.2211(10) 0.2732(12) 0.23(3) Uani 0.311(16) 1 d P A 2
H55 H 0.2054 0.2328 0.3142 0.342 Uiso 0.311(16) 1 calc PR A 2
H56 H 0.3811 0.2149 0.2710 0.342 Uiso 0.311(16) 1 calc PR A 2
H57 H 0.1450 0.1935 0.2659 0.342 Uiso 0.311(16) 1 calc PR A 2

loop_
_atom_site_aniso_label
_atom_site_aniso_U_11
_atom_site_aniso_U_22
_atom_site_aniso_U_33
_atom_site_aniso_U_23
_atom_site_aniso_U_13
_atom_site_aniso_U_12
Rh1 0.0777(2) 0.02580(13) 0.03305(15) 0.00258(10) 0.00494(12) 0.00159(11)
Rh2 0.0755(2) 0.02896(14) 0.03239(15) 0.00362(10) -0.00096(12) 0.00162(12)
O1 0.0665(14) 0.0283(10) 0.0285(11) 0.0030(9) 0.0061(9) 0.0015(9)
O2 0.0686(15) 0.0262(10) 0.0310(11) -0.0011(9) 0.0045(10) 0.0025(9)
O3 0.0730(16) 0.0353(12) 0.0507(14) 0.0144(11) 0.0071(12) 0.0110(11)
O4 0.0771(16) 0.0284(12) 0.0574(15) -0.0046(11) 0.0081(12) 0.0053(11)
O5 0.0533(14) 0.0629(16) 0.0526(15) 0.0275(13) 0.0029(11) 0.0051(12)
O6 0.108(2) 0.0432(15) 0.084(2) -0.0260(15) 0.0012(17) 0.0025(14)
O7 0.0610(14) 0.0269(10) 0.0314(11) 0.0024(8) -0.0006(9) 0.0004(9)
O8 0.0717(16) 0.0291(11) 0.0388(12) 0.0000(9) -0.0028(11) 0.0018(10)
O9 0.0909(19) 0.0390(13) 0.0605(16) 0.0228(12) 0.0134(14) 0.0151(12)
O10 0.0873(19) 0.0650(17) 0.0381(13) 0.0119(12) 0.0004(12) 0.0233(14)
O11 0.0504(14) 0.0345(13) 0.0729(17) 0.0148(12) -0.0025(11) 0.0015(10)
O12 0.114(2) 0.0747(19) 0.0405(15) -0.0055(14) -0.0040(14) 0.0224(17)
C1 0.0347(15) 0.0296(14) 0.0287(14) 0.0022(11) 0.0024(11) 0.0024(11)
C2 0.0372(16) 0.0298(14) 0.0290(15) -0.0021(11) 0.0040(11) 0.0013(11)
C3 0.0347(15) 0.0355(15) 0.0276(14) 0.0036(12) 0.0018(11) 0.0005(12)
C4 0.0409(17) 0.0316(15) 0.0354(16) 0.0077(12) 0.0053(12) 0.0029(12)
C5 0.0443(18) 0.0246(14) 0.0427(17) -0.0021(12) 0.0035(13) 0.0027(12)
C6 0.0387(16) 0.0319(15) 0.0348(16) -0.0034(12) 0.0034(12) 0.0035(12)
C7 0.0454(18) 0.0434(17) 0.0290(15) 0.0064(13) 0.0054(12) 0.0042(14)
C8 0.059(2) 0.099(3) 0.041(2) 0.001(2) 0.0138(17) 0.028(2)
C9 0.134(4) 0.063(3) 0.039(2) 0.0138(19) 0.024(2) 0.003(3)
C10 0.058(2) 0.090(3) 0.044(2) -0.015(2) -0.0018(17) -0.003(2)
C11 0.073(3) 0.056(2) 0.0358(18) -0.0124(16) -0.0003(16) 0.0098(18)
C12A 0.235(18) 0.054(4) 0.049(4) -0.024(3) -0.002(6) 0.028(7)
C13A 0.106(6) 0.131(9) 0.062(5) -0.026(5) 0.048(4) -0.014(6)
C14A 0.084(5) 0.124(8) 0.044(5) -0.024(5) -0.027(4) 0.028(4)
C15 0.088(3) 0.078(3) 0.073(3) 0.021(2) -0.003(2) 0.041(2)
C16 0.115(4) 0.048(2) 0.098(4) -0.014(2) 0.016(3) -0.036(2)
C17 0.0420(18) 0.0370(17) 0.049(2) 0.0047(15) 0.0042(14) -0.0006(13)
C18 0.070(2) 0.0381(19) 0.054(2) 0.0030(17) 0.0052(18) 0.0030(16)
C19 0.0364(16) 0.0306(15) 0.0375(16) 0.0044(12) -0.0002(12) 0.0020(12)
C20 0.0399(17) 0.0303(15) 0.0412(17) 0.0043(13) -0.0023(13) -0.0019(12)
C21 0.0448(18) 0.0302(15) 0.0495(19) 0.0035(14) 0.0006(14) 0.0019(13)
C22 0.053(2) 0.0338(17) 0.051(2) 0.0127(15) 0.0046(15) 0.0076(14)
C23 0.051(2) 0.0450(19) 0.0401(18) 0.0106(15) 0.0059(14) 0.0075(15)
C24 0.0392(17) 0.0387(17) 0.0354(16) 0.0041(13) 0.0028(13) 0.0022(13)
C25 0.065(2) 0.0287(16) 0.065(2) -0.0013(16) -0.0063(18) 0.0015(15)
C26 0.084(3) 0.076(3) 0.127(4) -0.037(3) -0.022(3) -0.005(3)
C27 0.195(6) 0.047(3) 0.090(4) -0.007(3) -0.023(4) 0.023(3)
C28 0.113(4) 0.067(3) 0.106(4) -0.027(3) 0.037(3) 0.003(3)
C29 0.066(2) 0.0429(19) 0.0409(19) -0.0065(15) -0.0030(16) 0.0069(16)
C30 0.095(4) 0.109(5) 0.211(7) -0.082(5) 0.012(4) -0.037(4)
C31 0.097(3) 0.083(3) 0.074(3) -0.031(3) -0.007(2) 0.044(3)
C32 0.471(15) 0.089(4) 0.040(3) 0.003(3) 0.020(5) 0.112(6)
C33 0.155(5) 0.066(3) 0.134(5) 0.042(3) 0.069(4) 0.007(3)
C34 0.096(4) 0.103(4) 0.067(3) 0.014(3) -0.024(2) 0.038(3)
C35 0.0417(18) 0.0412(18) 0.0429(18) 0.0043(15) -0.0011(14) 0.0030(14)
C36 0.075(2) 0.0407(19) 0.044(2) 0.0030(16) -0.0034(17) 0.0129(17)
C13B 0.088(12) 0.089(11) 0.043(7) -0.035(7) -0.011(8) -0.012(9)
C14B 0.102(14) 0.21(3) 0.089(14) -0.098(19) 0.060(11) -0.053(17)
C12B 0.57(9) 0.075(17) 0.033(10) 0.012(11) 0.01(3) 0.13(3)

loop_
_atom_type_symbol
_atom_type_description
_atom_type_scat_dispersion_real
_atom_type_scat_dispersion_imag
_atom_type_scat_source
C C 0.0033 0.0016 'International Tables Vol C Tables 4.2.6.8 and 6.1.1.4'
H H 0.0000 0.0000 'International Tables Vol C Tables 4.2.6.8 and 6.1.1.4'
O O 0.0106 0.0060 'International Tables Vol C Tables 4.2.6.8 and 6.1.1.4'
Rh Rh -1.1178 0.9187 'International Tables Vol C Tables 4.2.6.8 and 6.1.1.4'

loop_
_geom_angle_atom_site_label_1
_geom_angle_atom_site_label_2
_geom_angle_atom_site_label_3
_geom_angle
_geom_angle_site_symmetry_3
C17 Rh1 C18 90.09(15) .
C17 Rh1 O1 96.30(11) .
C18 Rh1 O1 173.59(12) .
C17 Rh1 O2 175.03(11) .
C18 Rh1 O2 94.35(12) .
O1 Rh1 O2 79.29(8) .
C17 Rh1 Rh2 84.61(9) .
C18 Rh1 Rh2 85.89(12) .
O1 Rh1 Rh2 95.19(6) .
O2 Rh1 Rh2 93.48(6) .
C17 Rh1 Rh2 88.91(9) 1_455
C18 Rh1 Rh2 91.38(12) 1_455
O1 Rh1 Rh2 88.25(6) 1_455
O2 Rh1 Rh2 93.20(6) 1_455
Rh2 Rh1 Rh2 172.964(12) 1_455
C36 Rh2 C35 89.39(15) .
C36 Rh2 O8 94.61(12) .
C35 Rh2 O8 175.93(12) .
C36 Rh2 O7 173.13(12) .
C35 Rh2 O7 96.86(11) .
O8 Rh2 O7 79.18(8) .
C36 Rh2 Rh1 90.44(12) .
C35 Rh2 Rh1 84.98(9) .
O8 Rh2 Rh1 94.20(7) .
O7 Rh2 Rh1 92.93(6) .
C36 Rh2 Rh1 86.63(12) 1_655
C35 Rh2 Rh1 88.59(9) 1_655
O8 Rh2 Rh1 92.41(7) 1_655
O7 Rh2 Rh1 90.67(6) 1_655
Rh1 Rh2 Rh1 172.965(12) 1_655
C1 O1 Rh1 114.57(17) .
C2 O2 Rh1 114.48(17) .
C4 O3 C15 112.1(3) .
C5 O4 C16 114.0(3) .
C19 O7 Rh2 114.52(18) .
C20 O8 Rh2 114.45(18) .
C22 O9 C33 115.0(3) .
C23 O10 C34 112.9(3) .
O1 C1 C6 121.8(2) .
O1 C1 C2 115.6(2) .
C6 C1 C2 122.5(3) .
O2 C2 C3 121.5(2) .
O2 C2 C1 116.0(2) .
C3 C2 C1 122.5(2) .
C4 C3 C2 113.7(2) .
C4 C3 C7 126.6(3) .
C2 C3 C7 119.7(2) .
C3 C4 O3 121.3(3) .
C3 C4 C5 123.5(3) .
O3 C4 C5 115.2(2) .
C6 C5 O4 120.6(3) .
C6 C5 C4 123.9(3) .
O4 C5 C4 115.5(3) .
C5 C6 C1 113.3(3) .
C5 C6 C11 125.9(3) .
C1 C6 C11 120.7(3) .
C10 C7 C9 108.0(3) .
C10 C7 C8 109.5(3) .
C9 C7 C8 105.4(3) .
C10 C7 C3 109.9(3) .
C9 C7 C3 114.3(3) .
C8 C7 C3 109.6(2) .
C7 C8 H1 109.5 .
C7 C8 H2 109.5 .
H1 C8 H2 109.5 .
C7 C8 H3 109.5 .
H1 C8 H3 109.5 .
H2 C8 H3 109.5 .
C7 C9 H4 109.5 .
C7 C9 H5 109.5 .
H4 C9 H5 109.5 .
C7 C9 H6 109.5 .
H4 C9 H6 109.5 .
H5 C9 H6 109.5 .
C7 C10 H7 109.5 .
C7 C10 H8 109.5 .
H7 C10 H8 109.5 .
C7 C10 H9 109.5 .
H7 C10 H9 109.5 .
H8 C10 H9 109.5 .
C12B C11 C12A 116.6(13) .
C12B C11 C14B 114(2) .
C12A C11 C14B 60.6(9) .
C12B C11 C14A 32(3) .
C12A C11 C14A 111.2(7) .
C14B C11 C14A 141.5(11) .
C12B C11 C6 121.6(12) .
C12A C11 C6 119.5(4) .
C14B C11 C6 106.3(8) .
C14A C11 C6 109.4(5) .
C12B C11 C13A 73(3) .
C12A C11 C13A 104.6(6) .
C14B C11 C13A 50.4(11) .
C14A C11 C13A 104.9(7) .
C6 C11 C13A 105.9(4) .
C12B C11 C13B 105(2) .
C12A C11 C13B 43.0(6) .
C14B C11 C13B 103.3(11) .
C14A C11 C13B 81.2(9) .
C6 C11 C13B 105.0(6) .
C13A C11 C13B 144.2(7) .
C11 C12A H10 109.5 .
C11 C12A H11 109.5 .
C11 C12A H12 109.5 .
C11 C13A H13 109.5 .
C11 C13A H14 109.5 .
C11 C13A H15 109.5 .
C11 C14A H16 109.5 .
C11 C14A H17 109.5 .
C11 C14A H18 109.5 .
O3 C15 H19 109.5 .
O3 C15 H20 109.5 .
H19 C15 H20 109.5 .
O3 C15 H21 109.5 .
H19 C15 H21 109.5 .
H20 C15 H21 109.5 .
O4 C16 H22 109.5 .
O4 C16 H23 109.5 .
H22 C16 H23 109.5 .
O4 C16 H24 109.5 .
H22 C16 H24 109.5 .
H23 C16 H24 109.5 .
O5 C17 Rh1 178.8(3) .
O6 C18 Rh1 177.0(3) .
O7 C19 C20 115.9(3) .
O7 C19 C24 122.0(3) .
C20 C19 C24 122.1(3) .
O8 C20 C21 121.3(3) .
O8 C20 C19 115.7(3) .
C21 C20 C19 122.9(3) .
C22 C21 C20 113.6(3) .
C22 C21 C25 126.5(3) .
C20 C21 C25 119.8(3) .
C21 C22 O9 121.3(3) .
C21 C22 C23 123.5(3) .
O9 C22 C23 115.1(3) .
C24 C23 O10 120.7(3) .
C24 C23 C22 123.5(3) .
O10 C23 C22 115.7(3) .
C23 C24 C19 113.7(3) .
C23 C24 C29 125.8(3) .
C19 C24 C29 120.5(3) .
C27 C25 C26 110.7(4) .
C27 C25 C21 115.5(3) .
C26 C25 C21 108.6(3) .
C27 C25 C28 104.2(4) .
C26 C25 C28 107.2(4) .
C21 C25 C28 110.4(3) .
C25 C26 H25 109.5 .
C25 C26 H26 109.5 .
H25 C26 H26 109.5 .
C25 C26 H27 109.5 .
H25 C26 H27 109.5 .
H26 C26 H27 109.5 .
C25 C27 H28 109.5 .
C25 C27 H29 109.5 .
H28 C27 H29 109.5 .
C25 C27 H30 109.5 .
H28 C27 H30 109.5 .
H29 C27 H30 109.5 .
C25 C28 H31 109.5 .
C25 C28 H32 109.5 .
H31 C28 H32 109.5 .
C25 C28 H33 109.5 .
H31 C28 H33 109.5 .
H32 C28 H33 109.5 .
C32 C29 C31 107.1(4) .
C32 C29 C30 108.2(5) .
C31 C29 C30 106.8(4) .
C32 C29 C24 115.2(3) .
C31 C29 C24 111.3(3) .
C30 C29 C24 107.9(3) .
C29 C30 H34 109.5 .
C29 C30 H35 109.5 .
H34 C30 H35 109.5 .
C29 C30 H36 109.5 .
H34 C30 H36 109.5 .
H35 C30 H36 109.5 .
C29 C31 H37 109.5 .
C29 C31 H38 109.5 .
H37 C31 H38 109.5 .
C29 C31 H39 109.5 .
H37 C31 H39 109.5 .
H38 C31 H39 109.5 .
C29 C32 H40 109.5 .
C29 C32 H41 109.5 .
H40 C32 H41 109.5 .
C29 C32 H42 109.5 .
H40 C32 H42 109.5 .
H41 C32 H42 109.5 .
O9 C33 H43 109.5 .
O9 C33 H44 109.5 .
H43 C33 H44 109.5 .
O9 C33 H45 109.5 .
H43 C33 H45 109.5 .
H44 C33 H45 109.5 .
O10 C34 H46 109.5 .
O10 C34 H47 109.5 .
H46 C34 H47 109.5 .
O10 C34 H48 109.5 .
H46 C34 H48 109.5 .
H47 C34 H48 109.5 .
O11 C35 Rh2 178.8(3) .
O12 C36 Rh2 177.1(3) .
C11 C13B H49 109.5 .
C11 C13B H50 109.5 .
H49 C13B H50 109.5 .
C11 C13B H51 109.5 .
H49 C13B H51 109.5 .
H50 C13B H51 109.5 .
C11 C14B H52 109.5 .
C11 C14B H53 109.5 .
H52 C14B H53 109.5 .
C11 C14B H54 109.5 .
H52 C14B H54 109.5 .
H53 C14B H54 109.5 .
C11 C12B H55 109.5 .
C11 C12B H56 109.5 .
H55 C12B H56 109.5 .
C11 C12B H57 109.5 .
H55 C12B H57 109.5 .
H56 C12B H57 109.5 .

loop_
_geom_bond_atom_site_label_1
_geom_bond_atom_site_label_2
_geom_bond_distance
_geom_bond_site_symmetry_2
Rh1 C17 1.864(3) .
Rh1 C18 1.865(4) .
Rh1 O1 2.017(2) .
Rh1 O2 2.019(2) .
Rh1 Rh2 3.0796(4) .
Rh1 Rh2 3.1045(4) 1_455
Rh2 C36 1.863(4) .
Rh2 C35 1.865(3) .
Rh2 O8 2.016(2) .
Rh2 O7 2.019(2) .
Rh2 Rh1 3.1045(4) 1_655
O1 C1 1.313(3) .
O2 C2 1.307(3) .
O3 C4 1.380(3) .
O3 C15 1.439(4) .
O4 C5 1.382(3) .
O4 C16 1.439(5) .
O5 C17 1.129(4) .
O6 C18 1.124(4) .
O7 C19 1.309(3) .
O8 C20 1.314(4) .
O9 C22 1.382(3) .
O9 C33 1.435(5) .
O10 C23 1.384(4) .
O10 C34 1.436(5) .
O11 C35 1.123(4) .
O12 C36 1.127(4) .
C1 C6 1.433(4) .
C1 C2 1.435(4) .
C2 C3 1.426(4) .
C3 C4 1.373(4) .
C3 C7 1.539(4) .
C4 C5 1.441(4) .
C5 C6 1.378(4) .
C6 C11 1.536(4) .
C7 C10 1.523(5) .
C7 C9 1.529(4) .
C7 C8 1.531(4) .
C8 H1 0.9700 .
C8 H2 0.9700 .
C8 H3 0.9700 .
C9 H4 0.9700 .
C9 H5 0.9700 .
C9 H6 0.9700 .
C10 H7 0.9700 .
C10 H8 0.9700 .
C10 H9 0.9700 .
C11 C12B 1.32(2) .
C11 C12A 1.464(7) .
C11 C14B 1.51(2) .
C11 C14A 1.535(10) .
C11 C13A 1.598(10) .
C11 C13B 1.675(15) .
C12A H10 0.9700 .
C12A H11 0.9700 .
C12A H12 0.9700 .
C13A H13 0.9700 .
C13A H14 0.9700 .
C13A H15 0.9700 .
C14A H16 0.9700 .
C14A H17 0.9700 .
C14A H18 0.9700 .
C15 H19 0.9700 .
C15 H20 0.9700 .
C15 H21 0.9700 .
C16 H22 0.9700 .
C16 H23 0.9700 .
C16 H24 0.9700 .
C19 C20 1.430(4) .
C19 C24 1.431(4) .
C20 C21 1.425(4) .
C21 C22 1.373(5) .
C21 C25 1.550(4) .
C22 C23 1.444(5) .
C23 C24 1.372(4) .
C24 C29 1.540(4) .
C25 C27 1.516(5) .
C25 C26 1.522(5) .
C25 C28 1.556(6) .
C26 H25 0.9700 .
C26 H26 0.9700 .
C26 H27 0.9700 .
C27 H28 0.9700 .
C27 H29 0.9700 .
C27 H30 0.9700 .
C28 H31 0.9700 .
C28 H32 0.9700 .
C28 H33 0.9700 .
C29 C32 1.476(6) .
C29 C31 1.497(5) .
C29 C30 1.532(6) .
C30 H34 0.9700 .
C30 H35 0.9700 .
C30 H36 0.9700 .
C31 H37 0.9700 .
C31 H38 0.9700 .
C31 H39 0.9700 .
C32 H40 0.9700 .
C32 H41 0.9700 .
C32 H42 0.9700 .
C33 H43 0.9700 .
C33 H44 0.9700 .
C33 H45 0.9700 .
C34 H46 0.9700 .
C34 H47 0.9700 .
C34 H48 0.9700 .
C13B H49 0.9700 .
C13B H50 0.9700 .
C13B H51 0.9700 .
C14B H52 0.9700 .
C14B H53 0.9700 .
C14B H54 0.9700 .
C12B H55 0.9700 .
C12B H56 0.9700 .
C12B H57 0.9700 .
